data_4327121
loop_
_publ_author_name
'Gernot Nuss'
'Gerald Saischek'
'Bastian N. Harum'
'Manuel Volpe'
'Ferdinand Belaj'
'Nadia C. M\"osch-Zanetti'

_publ_contact_author_address
; Institute of Chemistry,
  Karl-Franzens University Graz,
  Schubertstr. 1,
  A-8010 Graz,
  Austria
;
_publ_contact_author_email ferdinand.belaj@uni-graz.at
_publ_contact_author_fax 43(316)3809835
_publ_contact_author_name 'Ferdinand Belaj'
_publ_contact_author_phone 43(316)3805288
_publ_section_title
;
 Pyridazine Based Scorpionate Ligand in a Copper Boratrane Compound
;
_journal_name_full 'Inorganic Chemistry'
_journal_page_first 12632
_journal_page_last 12640
_journal_paper_doi 10.1021/ic201666w
_journal_volume 50
_journal_year 2011
_chemical_formula_moiety 'C33 H49 B Cu N6 P S3, 3 (C H2 Cl2)'
_chemical_formula_sum 'C36 H55 B Cl6 Cu N6 P S3'
_chemical_formula_weight 986.06
_chemical_name_systematic
; 
 ? 
;
_space_group_IT_number 2
_symmetry_cell_setting triclinic
_symmetry_space_group_name_Hall '-P 1'
_symmetry_space_group_name_H-M 'P -1'
_atom_sites_solution_hydrogens geom
_atom_sites_solution_primary direct
_atom_sites_solution_secondary difmap
_audit_creation_method SHELXL-97
_cell_angle_alpha 75.682(5)
_cell_angle_beta 74.773(4)
_cell_angle_gamma 78.656(4)
_cell_formula_units_Z 2
_cell_length_a 11.2357(14)
_cell_length_b 12.9285(17)
_cell_length_c 16.999(2)
_cell_measurement_reflns_used 9986
_cell_measurement_temperature 100(2)
_cell_measurement_theta_max 29.00
_cell_measurement_theta_min 2.72
_cell_volume 2285.6(5)
_computing_cell_refinement 'Bruker SAINT'
_computing_data_collection 'Bruker APEX2'
_computing_data_reduction 'Bruker SAINT'
_computing_molecular_graphics 'Bruker SHELXTL'
_computing_publication_material 'Bruker SHELXTL'
_computing_structure_refinement 'SHELXL-97 (Sheldrick, 2008)'
_computing_structure_solution 'SHELXS-97 (Sheldrick, 2008)'
_diffrn_ambient_temperature 100(2)
_diffrn_measured_fraction_theta_full 0.998
_diffrn_measured_fraction_theta_max 0.981
_diffrn_measurement_device_type 'Bruker APEX-II CCD'
_diffrn_measurement_method '\f and \w scans'
_diffrn_radiation_monochromator graphite
_diffrn_radiation_source 'fine-focus sealed tube'
_diffrn_radiation_type MoK\a
_diffrn_radiation_wavelength 0.71073
_diffrn_reflns_av_R_equivalents 0.0479
_diffrn_reflns_av_sigmaI/netI 0.0277
_diffrn_reflns_limit_h_max 15
_diffrn_reflns_limit_h_min -14
_diffrn_reflns_limit_k_max 17
_diffrn_reflns_limit_k_min -17
_diffrn_reflns_limit_l_max 23
_diffrn_reflns_limit_l_min -23
_diffrn_reflns_number 107332
_diffrn_reflns_theta_full 27.50
_diffrn_reflns_theta_max 29.10
_diffrn_reflns_theta_min 1.27
_diffrn_standards_number 0
_exptl_absorpt_coefficient_mu 1.035
_exptl_absorpt_correction_T_max 1.000
_exptl_absorpt_correction_T_min 0.3591
_exptl_absorpt_correction_type multi-scan
_exptl_absorpt_process_details SADABS
_exptl_crystal_colour yellow
_exptl_crystal_density_diffrn 1.433
_exptl_crystal_description block
_exptl_crystal_F_000 1024
_exptl_crystal_size_max 0.57
_exptl_crystal_size_mid 0.49
_exptl_crystal_size_min 0.37
_refine_diff_density_max 1.780
_refine_diff_density_min -1.120
_refine_diff_density_rms 0.117
_refine_ls_extinction_coef 0.0124(6)
_refine_ls_extinction_expression Fc^*^=kFc[1+0.001xFc^2^\l^3^/sin(2\q)]^-1/4^
_refine_ls_extinction_method SHELXL
_refine_ls_goodness_of_fit_ref 1.085
_refine_ls_hydrogen_treatment riding
_refine_ls_matrix_type full
_refine_ls_number_parameters 514
_refine_ls_number_reflns 12055
_refine_ls_number_restraints 4
_refine_ls_restrained_S_all 1.090
_refine_ls_R_factor_all 0.0432
_refine_ls_R_factor_gt 0.0372
_refine_ls_shift/su_max 0.002
_refine_ls_shift/su_mean 0.000
_refine_ls_structure_factor_coef Fsqd
_refine_ls_weighting_details 'calc w=1/[\s^2^(Fo^2^)+(0.0547P)^2^+2.2589P] where P=(Fo^2^+2Fc^2^)/3'
_refine_ls_weighting_scheme calc
_refine_ls_wR_factor_gt 0.0990
_refine_ls_wR_factor_ref 0.1084
_reflns_number_gt 10832
_reflns_number_total 12055
_reflns_threshold_expression >2sigma(I)
_cod_data_source_file ic201666w_si_001_1.cif
_cod_data_source_block GN166_cuspcy
_cod_original_cell_volume 2285.5(5)
_cod_database_code 4327121

loop_
_symmetry_equiv_pos_as_xyz
'x, y, z'
'-x, -y, -z'

loop_
_atom_site_label
_atom_site_type_symbol
_atom_site_fract_x
_atom_site_fract_y
_atom_site_fract_z
_atom_site_U_iso_or_equiv
_atom_site_adp_type
_atom_site_occupancy
_atom_site_symmetry_multiplicity
_atom_site_calc_flag
_atom_site_refinement_flags
_atom_site_disorder_assembly
_atom_site_disorder_group
Cu1 Cu 0.810328(19) 0.816124(17) 0.704544(13) 0.01051(7) Uani 1 1 d . . .
B1 B 0.76346(17) 0.74469(15) 0.57190(12) 0.0100(3) Uani 1 1 d . . .
S1 S 1.00362(4) 0.79359(4) 0.61923(3) 0.01241(9) Uani 1 1 d . . .
S2 S 0.62486(4) 0.56475(4) 0.69161(3) 0.01648(10) Uani 1 1 d . . .
S3 S 0.68296(4) 0.95670(3) 0.63549(3) 0.01221(9) Uani 1 1 d . . .
N1 N 0.86031(13) 0.81498(12) 0.50895(9) 0.0102(3) Uani 1 1 d . . .
N2 N 0.82818(14) 0.85237(12) 0.43386(9) 0.0120(3) Uani 1 1 d . . .
N3 N 0.78055(13) 0.63389(12) 0.54702(9) 0.0101(3) Uani 1 1 d . . .
N4 N 0.86113(14) 0.62466(12) 0.47247(9) 0.0119(3) Uani 1 1 d . . .
N5 N 0.63020(13) 0.80714(12) 0.56945(9) 0.0103(3) Uani 1 1 d . . .
N6 N 0.55859(14) 0.76052(12) 0.53890(9) 0.0125(3) Uani 1 1 d . . .
P1 P 0.74714(4) 0.75751(3) 0.84090(3) 0.00919(9) Uani 1 1 d . . .
C1 C 0.96578(16) 0.83350(14) 0.52415(11) 0.0110(3) Uani 1 1 d . . .
C2 C 1.04787(16) 0.89176(15) 0.45656(11) 0.0140(3) Uani 1 1 d . . .
H2 H 1.1238 0.9050 0.4642 0.017 Uiso 1 1 calc R . .
C3 C 1.01816(17) 0.92820(15) 0.38158(12) 0.0157(3) Uani 1 1 d . . .
H3 H 1.0723 0.9673 0.3361 0.019 Uiso 1 1 calc R . .
C4 C 0.90409(17) 0.90672(15) 0.37234(11) 0.0140(3) Uani 1 1 d . . .
C5 C 0.72231(16) 0.55130(14) 0.59982(11) 0.0129(3) Uani 1 1 d . . .
C6 C 0.74955(18) 0.45110(15) 0.57253(12) 0.0180(4) Uani 1 1 d . . .
H6 H 0.7119 0.3908 0.6068 0.022 Uiso 1 1 calc R . .
C7 C 0.82806(18) 0.44140(16) 0.49862(13) 0.0188(4) Uani 1 1 d . . .
H7 H 0.8458 0.3750 0.4805 0.023 Uiso 1 1 calc R . .
C8 C 0.88337(16) 0.53258(15) 0.44875(12) 0.0145(3) Uani 1 1 d . . .
C9 C 0.58946(16) 0.89811(14) 0.60024(11) 0.0115(3) Uani 1 1 d . . .
C10 C 0.46311(17) 0.94482(15) 0.60168(12) 0.0151(3) Uani 1 1 d . . .
H10 H 0.4308 1.0095 0.6217 0.018 Uiso 1 1 calc R . .
C11 C 0.38943(17) 0.89709(16) 0.57455(12) 0.0170(4) Uani 1 1 d . . .
H11 H 0.3043 0.9260 0.5772 0.020 Uiso 1 1 calc R . .
C12 C 0.44153(17) 0.80304(15) 0.54202(11) 0.0144(3) Uani 1 1 d . . .
C13 C 0.86495(19) 0.94636(18) 0.29106(12) 0.0217(4) Uani 1 1 d . . .
H13A H 0.7883 0.9183 0.2947 0.033 Uiso 1 1 calc R . .
H13B H 0.9310 0.9213 0.2465 0.033 Uiso 1 1 calc R . .
H13C H 0.8499 1.0254 0.2788 0.033 Uiso 1 1 calc R . .
C14 C 0.96784(19) 0.52794(17) 0.36515(12) 0.0206(4) Uani 1 1 d . . .
H14A H 0.9200 0.5194 0.3271 0.031 Uiso 1 1 calc R . .
H14B H 1.0341 0.4665 0.3706 0.031 Uiso 1 1 calc R . .
H14C H 1.0048 0.5948 0.3429 0.031 Uiso 1 1 calc R . .
C15 C 0.36564(18) 0.74752(17) 0.50944(14) 0.0209(4) Uani 1 1 d . . .
H15A H 0.3512 0.7905 0.4557 0.031 Uiso 1 1 calc R . .
H15B H 0.2855 0.7394 0.5491 0.031 Uiso 1 1 calc R . .
H15C H 0.4105 0.6762 0.5021 0.031 Uiso 1 1 calc R . .
C16 C 0.84090(16) 0.77775(14) 0.90926(11) 0.0111(3) Uani 1 1 d . . .
H16 H 0.9032 0.7112 0.9159 0.013 Uiso 1 1 calc R . .
C17 C 0.91715(18) 0.87136(16) 0.86827(11) 0.0160(3) Uani 1 1 d . . .
H17A H 0.9647 0.8622 0.8119 0.019 Uiso 1 1 calc R . .
H17B H 0.8602 0.9404 0.8624 0.019 Uiso 1 1 calc R . .
C18 C 1.00706(19) 0.87458(18) 0.92085(12) 0.0208(4) Uani 1 1 d . . .
H18A H 1.0525 0.9373 0.8950 0.025 Uiso 1 1 calc R . .
H18B H 1.0690 0.8085 0.9219 0.025 Uiso 1 1 calc R . .
C19 C 0.9388(2) 0.88282(18) 1.01005(12) 0.0218(4) Uani 1 1 d . . .
H19A H 1.0003 0.8794 1.0433 0.026 Uiso 1 1 calc R . .
H19B H 0.8844 0.9532 1.0096 0.026 Uiso 1 1 calc R . .
C20 C 0.85996(19) 0.79208(16) 1.05054(12) 0.0178(4) Uani 1 1 d . . .
H20A H 0.8122 0.8026 1.1065 0.021 Uiso 1 1 calc R . .
H20B H 0.9153 0.7223 1.0574 0.021 Uiso 1 1 calc R . .
C21 C 0.76993(17) 0.78884(15) 0.99811(11) 0.0135(3) Uani 1 1 d . . .
H21A H 0.7093 0.8558 0.9956 0.016 Uiso 1 1 calc R . .
H21B H 0.7231 0.7271 1.0245 0.016 Uiso 1 1 calc R . .
C22 C 0.58478(16) 0.81438(14) 0.88178(11) 0.0116(3) Uani 1 1 d . . .
H22 H 0.5626 0.7860 0.9433 0.014 Uiso 1 1 calc R . .
C23 C 0.57119(16) 0.93820(14) 0.86550(11) 0.0137(3) Uani 1 1 d . . .
H23A H 0.6243 0.9594 0.8953 0.016 Uiso 1 1 calc R . .
H23B H 0.6001 0.9669 0.8051 0.016 Uiso 1 1 calc R . .
C24 C 0.43548(18) 0.98713(15) 0.89480(12) 0.0176(4) Uani 1 1 d . . .
H24A H 0.4087 0.9634 0.9560 0.021 Uiso 1 1 calc R . .
H24B H 0.4288 1.0668 0.8816 0.021 Uiso 1 1 calc R . .
C25 C 0.35051(18) 0.95238(16) 0.85247(14) 0.0202(4) Uani 1 1 d . . .
H25A H 0.3736 0.9804 0.7916 0.024 Uiso 1 1 calc R . .
H25B H 0.2631 0.9831 0.8732 0.024 Uiso 1 1 calc R . .
C26 C 0.36144(17) 0.82966(16) 0.87004(13) 0.0196(4) Uani 1 1 d . . .
H26A H 0.3078 0.8086 0.8405 0.024 Uiso 1 1 calc R . .
H26B H 0.3319 0.8022 0.9305 0.024 Uiso 1 1 calc R . .
C27 C 0.49612(16) 0.77883(15) 0.84160(12) 0.0143(3) Uani 1 1 d . . .
H27A H 0.5225 0.8000 0.7802 0.017 Uiso 1 1 calc R . .
H27B H 0.5012 0.6993 0.8567 0.017 Uiso 1 1 calc R . .
C28 C 0.74570(16) 0.61055(14) 0.86565(11) 0.0114(3) Uani 1 1 d . . .
H28 H 0.6933 0.5969 0.8309 0.014 Uiso 1 1 calc R . .
C29 C 0.68801(18) 0.56090(14) 0.95612(11) 0.0155(3) Uani 1 1 d . . .
H29A H 0.7387 0.5692 0.9932 0.019 Uiso 1 1 calc R . .
H29B H 0.6029 0.5991 0.9731 0.019 Uiso 1 1 calc R . .
C30 C 0.6823(2) 0.44126(16) 0.96478(13) 0.0212(4) Uani 1 1 d . . .
H30A H 0.6462 0.4097 1.0236 0.025 Uiso 1 1 calc R . .
H30B H 0.6275 0.4335 0.9302 0.025 Uiso 1 1 calc R . .
C31 C 0.8120(2) 0.38036(16) 0.93754(13) 0.0214(4) Uani 1 1 d . . .
H31A H 0.8055 0.3039 0.9414 0.026 Uiso 1 1 calc R . .
H31B H 0.8647 0.3827 0.9753 0.026 Uiso 1 1 calc R . .
C32 C 0.87255(18) 0.43015(15) 0.84815(12) 0.0172(4) Uani 1 1 d . . .
H32A H 0.8249 0.4201 0.8098 0.021 Uiso 1 1 calc R . .
H32B H 0.9584 0.3925 0.8331 0.021 Uiso 1 1 calc R . .
C33 C 0.87671(17) 0.55042(14) 0.83751(12) 0.0149(3) Uani 1 1 d . . .
H33A H 0.9112 0.5812 0.7783 0.018 Uiso 1 1 calc R . .
H33B H 0.9323 0.5602 0.8709 0.018 Uiso 1 1 calc R . .
H1J H 0.776(2) 0.7278(18) 0.6367(14) 0.010(5) Uiso 1 1 d . . .
C1S C 0.6643(2) 0.68868(18) 0.35040(15) 0.0277(5) Uani 1 1 d . . .
H1S1 H 0.7487 0.6752 0.3149 0.033 Uiso 1 1 calc R . .
H1S2 H 0.6736 0.7028 0.4030 0.033 Uiso 1 1 calc R . .
Cl1S Cl 0.59129(7) 0.57366(5) 0.37291(4) 0.04014(16) Uani 1 1 d . . .
Cl2S Cl 0.58003(7) 0.80290(5) 0.29910(5) 0.04282(17) Uani 1 1 d . . .
C2S C 0.7020(2) 0.4271(2) 0.20477(16) 0.0319(5) Uani 1 1 d . . .
H2S1 H 0.6220 0.4446 0.2437 0.038 Uiso 1 1 calc R . .
H2S2 H 0.6835 0.4054 0.1578 0.038 Uiso 1 1 calc R . .
Cl3S Cl 0.79367(8) 0.31996(6) 0.25618(6) 0.0540(2) Uani 1 1 d . . .
Cl4S Cl 0.77833(7) 0.54234(6) 0.16654(4) 0.04006(15) Uani 1 1 d . . .
C3S C 0.3491(3) 0.7312(2) 0.21185(15) 0.0371(6) Uani 1 1 d D . .
H3S1 H 0.3356 0.6550 0.2230 0.045 Uiso 1 1 calc R A 1
H3S2 H 0.4007 0.7328 0.2505 0.045 Uiso 1 1 calc R A 1
Cl5T Cl 0.4491(6) 0.7452(6) 0.1204(3) 0.0814(19) Uani 0.441(8) 1 d PD B 1
Cl6T Cl 0.2177(6) 0.7884(2) 0.2518(3) 0.110(2) Uani 0.441(8) 1 d PD B 1
Cl5S Cl 0.4107(3) 0.7765(2) 0.10417(18) 0.0441(6) Uani 0.559(8) 1 d PD B 2
Cl6S Cl 0.1914(2) 0.8062(3) 0.2123(3) 0.0809(12) Uani 0.559(8) 1 d PD B 2

loop_
_atom_site_aniso_label
_atom_site_aniso_U_11
_atom_site_aniso_U_22
_atom_site_aniso_U_33
_atom_site_aniso_U_23
_atom_site_aniso_U_13
_atom_site_aniso_U_12
Cu1 0.01186(11) 0.01057(11) 0.00849(11) -0.00229(8) -0.00033(8) -0.00240(8)
B1 0.0089(8) 0.0097(8) 0.0109(8) -0.0030(7) -0.0005(6) -0.0015(6)
S1 0.00993(19) 0.0159(2) 0.01120(19) -0.00304(16) -0.00190(15) -0.00162(15)
S2 0.0190(2) 0.0176(2) 0.0127(2) -0.00387(17) 0.00184(16) -0.00861(17)
S3 0.0144(2) 0.00890(19) 0.0136(2) -0.00314(15) -0.00310(15) -0.00111(14)
N1 0.0102(6) 0.0090(6) 0.0101(6) -0.0022(5) -0.0004(5) -0.0004(5)
N2 0.0131(7) 0.0118(7) 0.0095(7) -0.0015(5) -0.0019(5) 0.0000(5)
N3 0.0097(6) 0.0105(7) 0.0101(7) -0.0034(5) -0.0014(5) -0.0007(5)
N4 0.0103(6) 0.0145(7) 0.0103(7) -0.0044(6) -0.0010(5) 0.0006(5)
N5 0.0101(6) 0.0104(7) 0.0095(6) -0.0017(5) -0.0007(5) -0.0020(5)
N6 0.0115(7) 0.0138(7) 0.0131(7) -0.0034(6) -0.0028(5) -0.0027(5)
P1 0.00952(19) 0.00907(19) 0.00867(19) -0.00293(15) -0.00031(15) -0.00155(15)
C1 0.0111(7) 0.0092(7) 0.0113(8) -0.0037(6) -0.0004(6) 0.0005(6)
C2 0.0121(8) 0.0142(8) 0.0153(8) -0.0035(7) -0.0001(6) -0.0041(6)
C3 0.0163(8) 0.0140(8) 0.0143(8) -0.0018(7) 0.0015(7) -0.0040(7)
C4 0.0155(8) 0.0131(8) 0.0111(8) -0.0020(6) -0.0006(6) -0.0004(6)
C5 0.0136(8) 0.0120(8) 0.0138(8) -0.0024(6) -0.0040(6) -0.0029(6)
C6 0.0214(9) 0.0125(8) 0.0215(9) -0.0047(7) -0.0035(7) -0.0061(7)
C7 0.0197(9) 0.0149(9) 0.0245(10) -0.0105(7) -0.0051(7) -0.0006(7)
C8 0.0121(8) 0.0161(8) 0.0164(8) -0.0074(7) -0.0043(6) 0.0020(6)
C9 0.0124(8) 0.0096(7) 0.0103(7) 0.0000(6) -0.0006(6) -0.0016(6)
C10 0.0131(8) 0.0127(8) 0.0163(8) -0.0030(7) -0.0010(6) 0.0025(6)
C11 0.0118(8) 0.0178(9) 0.0190(9) -0.0028(7) -0.0027(7) 0.0016(6)
C12 0.0123(8) 0.0163(8) 0.0137(8) -0.0012(7) -0.0027(6) -0.0028(6)
C13 0.0213(9) 0.0276(10) 0.0124(8) 0.0029(8) -0.0031(7) -0.0044(8)
C14 0.0198(9) 0.0244(10) 0.0178(9) -0.0118(8) -0.0016(7) 0.0024(7)
C15 0.0134(8) 0.0248(10) 0.0282(10) -0.0108(8) -0.0070(7) -0.0012(7)
C16 0.0113(7) 0.0111(8) 0.0113(8) -0.0036(6) -0.0016(6) -0.0023(6)
C17 0.0170(8) 0.0189(9) 0.0130(8) -0.0021(7) -0.0012(7) -0.0089(7)
C18 0.0209(9) 0.0268(10) 0.0180(9) -0.0029(8) -0.0035(7) -0.0143(8)
C19 0.0277(10) 0.0258(10) 0.0171(9) -0.0057(8) -0.0051(8) -0.0143(8)
C20 0.0225(9) 0.0205(9) 0.0127(8) -0.0031(7) -0.0045(7) -0.0081(7)
C21 0.0152(8) 0.0152(8) 0.0107(8) -0.0036(6) -0.0015(6) -0.0047(6)
C22 0.0111(7) 0.0115(8) 0.0108(7) -0.0033(6) 0.0004(6) -0.0006(6)
C23 0.0131(8) 0.0119(8) 0.0154(8) -0.0045(7) -0.0012(6) -0.0006(6)
C24 0.0167(8) 0.0140(8) 0.0193(9) -0.0062(7) 0.0000(7) 0.0021(7)
C25 0.0131(8) 0.0178(9) 0.0276(10) -0.0042(8) -0.0043(7) 0.0016(7)
C26 0.0117(8) 0.0189(9) 0.0269(10) -0.0046(8) -0.0019(7) -0.0024(7)
C27 0.0121(8) 0.0141(8) 0.0170(8) -0.0038(7) -0.0021(6) -0.0030(6)
C28 0.0127(8) 0.0101(7) 0.0113(8) -0.0026(6) -0.0012(6) -0.0027(6)
C29 0.0185(8) 0.0120(8) 0.0131(8) -0.0017(7) 0.0020(7) -0.0041(6)
C30 0.0256(10) 0.0134(9) 0.0202(9) -0.0017(7) 0.0032(8) -0.0067(7)
C31 0.0279(10) 0.0108(8) 0.0204(9) 0.0001(7) -0.0007(8) -0.0015(7)
C32 0.0196(9) 0.0115(8) 0.0185(9) -0.0051(7) -0.0009(7) 0.0003(7)
C33 0.0151(8) 0.0109(8) 0.0160(8) -0.0039(7) 0.0015(7) -0.0010(6)
C1S 0.0270(11) 0.0250(11) 0.0349(12) -0.0101(9) -0.0151(9) 0.0034(8)
Cl1S 0.0470(4) 0.0213(3) 0.0428(4) -0.0063(2) 0.0042(3) -0.0030(2)
Cl2S 0.0537(4) 0.0250(3) 0.0577(4) 0.0084(3) -0.0383(3) -0.0108(3)
C2S 0.0282(11) 0.0335(12) 0.0360(13) -0.0039(10) -0.0124(10) -0.0064(9)
Cl3S 0.0534(4) 0.0418(4) 0.0642(5) 0.0112(3) -0.0307(4) -0.0054(3)
Cl4S 0.0465(4) 0.0388(3) 0.0332(3) 0.0046(3) -0.0099(3) -0.0160(3)
C3S 0.0484(15) 0.0413(14) 0.0236(11) 0.0012(10) -0.0089(10) -0.0196(12)
Cl5T 0.087(3) 0.122(4) 0.051(2) -0.055(3) 0.040(2) -0.080(3)
Cl6T 0.126(4) 0.0472(13) 0.078(2) 0.0003(14) 0.069(2) 0.0289(16)
Cl5S 0.0671(16) 0.0426(10) 0.0246(8) -0.0105(6) 0.0093(8) -0.0348(9)
Cl6S 0.0599(11) 0.0518(14) 0.158(3) -0.0692(17) -0.0471(15) 0.0216(9)

loop_
_atom_type_symbol
_atom_type_description
_atom_type_scat_dispersion_real
_atom_type_scat_dispersion_imag
_atom_type_scat_source
Cu Cu 0.3201 1.2651 'International Tables Vol C Tables 4.2.6.8 and 6.1.1.4'
B B 0.0013 0.0007 'International Tables Vol C Tables 4.2.6.8 and 6.1.1.4'
S S 0.1246 0.1234 'International Tables Vol C Tables 4.2.6.8 and 6.1.1.4'
N N 0.0061 0.0033 'International Tables Vol C Tables 4.2.6.8 and 6.1.1.4'
P P 0.1023 0.0942 'International Tables Vol C Tables 4.2.6.8 and 6.1.1.4'
C C 0.0033 0.0016 'International Tables Vol C Tables 4.2.6.8 and 6.1.1.4'
H H 0.0000 0.0000 'International Tables Vol C Tables 4.2.6.8 and 6.1.1.4'
Cl Cl 0.1484 0.1585 'International Tables Vol C Tables 4.2.6.8 and 6.1.1.4'

loop_
_geom_angle_atom_site_label_1
_geom_angle_atom_site_label_2
_geom_angle_atom_site_label_3
_geom_angle
P1 Cu1 S1 130.158(19)
P1 Cu1 S3 118.766(19)
S1 Cu1 S3 109.229(19)
N3 B1 N5 111.25(14)
N3 B1 N1 109.28(13)
N5 B1 N1 108.13(14)
C1 S1 Cu1 100.13(6)
C9 S3 Cu1 106.93(6)
C1 N1 N2 123.26(15)
C1 N1 B1 125.46(14)
N2 N1 B1 111.22(13)
C4 N2 N1 118.90(15)
C5 N3 N4 123.76(15)
C5 N3 B1 120.57(14)
N4 N3 B1 115.59(14)
C8 N4 N3 119.02(15)
C9 N5 N6 123.73(15)
C9 N5 B1 120.91(14)
N6 N5 B1 115.27(14)
C12 N6 N5 118.71(15)
C28 P1 C22 104.46(8)
C28 P1 C16 104.02(8)
C22 P1 C16 106.50(8)
C28 P1 Cu1 110.56(6)
C22 P1 Cu1 112.50(6)
C16 P1 Cu1 117.69(6)
N1 C1 C2 117.19(16)
N1 C1 S1 123.96(13)
C2 C1 S1 118.83(13)
C3 C2 C1 120.25(17)
C2 C3 C4 118.33(17)
N2 C4 C3 122.03(17)
N2 C4 C13 117.07(17)
C3 C4 C13 120.90(17)
N3 C5 C6 115.92(16)
N3 C5 S2 122.66(13)
C6 C5 S2 121.42(14)
C7 C6 C5 120.80(18)
C6 C7 C8 118.47(17)
N4 C8 C7 122.02(17)
N4 C8 C14 116.98(17)
C7 C8 C14 120.98(17)
N5 C9 C10 117.03(16)
N5 C9 S3 122.60(13)
C10 C9 S3 120.37(14)
C11 C10 C9 119.91(17)
C10 C11 C12 118.75(17)
N6 C12 C11 121.79(17)
N6 C12 C15 116.79(17)
C11 C12 C15 121.42(17)
C17 C16 C21 110.16(14)
C17 C16 P1 112.20(12)
C21 C16 P1 116.12(12)
C18 C17 C16 110.38(15)
C17 C18 C19 111.64(16)
C20 C19 C18 111.24(16)
C19 C20 C21 111.38(16)
C20 C21 C16 110.69(15)
C27 C22 C23 110.63(14)
C27 C22 P1 109.93(12)
C23 C22 P1 110.52(12)
C24 C23 C22 111.20(15)
C25 C24 C23 110.67(15)
C24 C25 C26 110.62(16)
C25 C26 C27 111.10(16)
C26 C27 C22 111.52(15)
C29 C28 C33 110.39(14)
C29 C28 P1 116.33(12)
C33 C28 P1 110.93(12)
C30 C29 C28 110.04(15)
C31 C30 C29 110.98(16)
C30 C31 C32 110.72(16)
C31 C32 C33 111.54(15)
C32 C33 C28 110.81(15)
Cl1S C1S Cl2S 112.20(13)
Cl3S C2S Cl4S 111.21(13)
Cl6T C3S Cl5T 137.5(5)
Cl6T C3S Cl5S 117.9(3)
Cl5T C3S Cl5S 19.9(3)
Cl6T C3S Cl6S 24.4(2)
Cl5T C3S Cl6S 115.7(5)
Cl5S C3S Cl6S 95.8(3)

loop_
_geom_bond_atom_site_label_1
_geom_bond_atom_site_label_2
_geom_bond_distance
Cu1 P1 2.2202(5)
Cu1 S1 2.2826(5)
Cu1 S3 2.3523(5)
B1 N3 1.555(2)
B1 N5 1.561(2)
B1 N1 1.566(2)
S1 C1 1.7091(18)
S2 C5 1.6809(19)
S3 C9 1.7042(18)
N1 C1 1.353(2)
N1 N2 1.364(2)
N2 C4 1.311(2)
N3 C5 1.366(2)
N3 N4 1.367(2)
N4 C8 1.308(2)
N5 C9 1.354(2)
N5 N6 1.358(2)
N6 C12 1.315(2)
P1 C28 1.8441(18)
P1 C22 1.8468(18)
P1 C16 1.8522(18)
C1 C2 1.424(2)
C2 C3 1.350(3)
C3 C4 1.418(3)
C4 C13 1.498(3)
C5 C6 1.433(3)
C6 C7 1.351(3)
C7 C8 1.418(3)
C8 C14 1.495(3)
C9 C10 1.426(2)
C10 C11 1.349(3)
C11 C12 1.418(3)
C12 C15 1.495(3)
C16 C17 1.537(2)
C16 C21 1.538(2)
C17 C18 1.527(3)
C18 C19 1.528(3)
C19 C20 1.524(3)
C20 C21 1.526(3)
C22 C27 1.537(2)
C22 C23 1.539(2)
C23 C24 1.533(2)
C24 C25 1.523(3)
C25 C26 1.526(3)
C26 C27 1.529(3)
C28 C29 1.533(2)
C28 C33 1.537(2)
C29 C30 1.529(3)
C30 C31 1.527(3)
C31 C32 1.527(3)
C32 C33 1.529(3)
C1S Cl1S 1.750(2)
C1S Cl2S 1.756(2)
C2S Cl3S 1.748(3)
C2S Cl4S 1.763(3)
C3S Cl6T 1.575(5)
C3S Cl5T 1.655(5)
C3S Cl5S 1.771(4)
C3S Cl6S 1.843(4)
